data_4508992
loop_
_publ_author_name
'Xu, Guan-Cheng'
'Ding, Yu-Jie'
'Okamura, Taka-aki'
'Huang, Yong-Qing'
'Bai, Zheng-Shuai'
'Hua, Qing'
'Liu, Guang-Xiang'
'Sun, Wei-Yin'
'Ueyama, Norikazu'

_publ_section_title
;
 Coordination Polymers with Varied Metal Centers and Flexible Tripodal
 Ligand 1,3,5-Tris(imidazol-1-ylmethyl)benzene: Synthesis, Structure, and
 Reversible Anion Exchange Property
;
_journal_issue 1
_journal_name_full 'Crystal Growth &amp; Design'
_journal_page_first 395
_journal_paper_doi 10.1021/cg800600g
_journal_volume 9
_journal_year 2009
_chemical_formula_moiety 'C20 H30 Cd N6 O8 S '
_chemical_formula_sum 'C20 H30 Cd N6 O8 S'
_chemical_formula_weight 626.96
_chemical_name_systematic
; 
[Cd(XG4)(OSO3)(H2O)2]-EtOH-H2O 
;
_space_group_IT_number 2
_symmetry_cell_setting triclinic
_symmetry_Int_Tables_number 2
_symmetry_space_group_name_Hall '-P 1'
_symmetry_space_group_name_H-M 'P -1'
_atom_sites_solution_hydrogens geom
_atom_sites_solution_primary direct
_atom_sites_solution_secondary difmap
_audit_creation_date 'Sun Jul  1 17:48:33 2007'
_audit_creation_method SHELXL-97
_cell_angle_alpha 89.860(17)
_cell_angle_beta 79.803(16)
_cell_angle_gamma 69.411(16)
_cell_formula_units_Z 2
_cell_length_a 8.905(4)
_cell_length_b 12.016(5)
_cell_length_c 12.717(4)
_cell_measurement_reflns_used 9664
_cell_measurement_temperature 200
_cell_measurement_theta_max 27.6
_cell_measurement_theta_min 3.2
_cell_volume 1251.1(9)
_computing_structure_refinement 'SHELXL-97 (Sheldrick, 1997)'
_computing_structure_solution 'SHELXS-86 (Sheldrick, 1985)'
_diffrn_ambient_temperature 200
_diffrn_detector_area_resol_mean 10.00
_diffrn_measured_fraction_theta_full 0.990
_diffrn_measured_fraction_theta_max 0.990
_diffrn_measurement_device_type 'Rigaku RAXIS-RAPID Imaging Plate'
_diffrn_measurement_method \w
_diffrn_radiation_monochromator graphite
_diffrn_radiation_source 'fine-focus sealed tube'
_diffrn_radiation_type MoK\a
_diffrn_radiation_wavelength 0.71075
_diffrn_reflns_av_R_equivalents 0.0354
_diffrn_reflns_av_sigmaI/netI 0.0431
_diffrn_reflns_limit_h_max 11
_diffrn_reflns_limit_h_min -11
_diffrn_reflns_limit_k_max 14
_diffrn_reflns_limit_k_min -15
_diffrn_reflns_limit_l_max 14
_diffrn_reflns_limit_l_min -16
_diffrn_reflns_number 12182
_diffrn_reflns_theta_full 27.48
_diffrn_reflns_theta_max 27.48
_diffrn_reflns_theta_min 3.17
_exptl_absorpt_coefficient_mu 1.013
_exptl_absorpt_correction_T_max 0.904
_exptl_absorpt_correction_T_min 0.756
_exptl_absorpt_correction_type multi-scan
_exptl_absorpt_process_details '(Higashi, 1995)'
_exptl_crystal_colour colorless
_exptl_crystal_density_diffrn 1.664
_exptl_crystal_density_method 'not measured'
_exptl_crystal_description block
_exptl_crystal_F_000 640
_exptl_crystal_size_max 0.300
_exptl_crystal_size_mid 0.250
_exptl_crystal_size_min 0.100
_refine_diff_density_max 1.368
_refine_diff_density_min -0.811
_refine_diff_density_rms 0.096
_refine_ls_extinction_method none
_refine_ls_goodness_of_fit_ref 1.052
_refine_ls_hydrogen_treatment mixed
_refine_ls_matrix_type full
_refine_ls_number_parameters 346
_refine_ls_number_reflns 5707
_refine_ls_number_restraints 8
_refine_ls_restrained_S_all 1.052
_refine_ls_R_factor_all 0.0429
_refine_ls_R_factor_gt 0.0360
_refine_ls_shift/su_max 0.001
_refine_ls_shift/su_mean 0.000
_refine_ls_structure_factor_coef Fsqd
_refine_ls_weighting_details 'calc w=1/[\s^2^(Fo^2^)+(0.0323P)^2^+1.8918P] where P=(Fo^2^+2Fc^2^)/3'
_refine_ls_weighting_scheme calc
_refine_ls_wR_factor_gt 0.0845
_refine_ls_wR_factor_ref 0.0873
_reflns_number_gt 5080
_reflns_number_total 5707
_reflns_threshold_expression I>2\s(I)
_cod_data_source_file cg800600gsup1.cif
_cod_data_source_block 5
_cod_database_code 4508992

loop_
_symmetry_equiv_pos_as_xyz
'x, y, z'
'-x, -y, -z'

loop_
_atom_site_label
_atom_site_type_symbol
_atom_site_fract_x
_atom_site_fract_y
_atom_site_fract_z
_atom_site_U_iso_or_equiv
_atom_site_adp_type
_atom_site_occupancy
_atom_site_symmetry_multiplicity
_atom_site_calc_flag
_atom_site_refinement_flags
Cd1 Cd 0.22495(3) 0.26196(2) 0.300871(16) 0.02492(8) Uani 1 1 d .
S1 S -0.17222(9) 0.30288(6) 0.27611(6) 0.02357(15) Uani 1 1 d .
O1 O 0.0379(4) 0.4363(3) 0.4015(3) 0.0620(8) Uani 1 1 d D
H1 H 0.031(6) 0.495(3) 0.437(3) 0.074 Uiso 1 1 d D
H2 H -0.047(4) 0.423(5) 0.391(4) 0.074 Uiso 1 1 d D
O2 O 0.4210(3) 0.3094(3) 0.3724(2) 0.0446(6) Uani 1 1 d D
H3 H 0.394(5) 0.3803(19) 0.392(3) 0.054 Uiso 1 1 d D
H4 H 0.515(3) 0.281(4) 0.341(3) 0.054 Uiso 1 1 d D
O3 O 0.6703(4) 0.4425(4) 0.5887(2) 0.0695(9) Uani 1 1 d D
H5 H 0.703(5) 0.436(5) 0.5215(17) 0.083 Uiso 1 1 d D
H6 H 0.573(3) 0.447(5) 0.599(4) 0.083 Uiso 1 1 d D
O4 O 0.4306(4) 0.3830(3) 0.7303(3) 0.0642(9) Uani 1 1 d D
H7 H 0.492(6) 0.418(4) 0.738(5) 0.077 Uiso 1 1 d D
O11 O 0.0042(3) 0.2354(2) 0.24179(18) 0.0314(5) Uani 1 1 d .
O12 O -0.2040(3) 0.3664(3) 0.38066(19) 0.0517(7) Uani 1 1 d .
O13 O -0.2314(3) 0.3879(2) 0.1982(2) 0.0506(7) Uani 1 1 d .
O14 O -0.2590(3) 0.2188(2) 0.2870(3) 0.0606(8) Uani 1 1 d .
N11 N 0.2889(3) 0.5252(2) 0.07010(19) 0.0228(5) Uani 1 1 d .
N12 N 0.2475(3) 0.3820(2) 0.1646(2) 0.0283(5) Uani 1 1 d .
N31 N -0.0816(3) 0.9291(2) 0.42522(18) 0.0216(5) Uani 1 1 d .
N32 N -0.1923(3) 0.8484(2) 0.5573(2) 0.0283(6) Uani 1 1 d .
N51 N -0.3638(3) 0.9890(2) 0.08330(18) 0.0218(5) Uani 1 1 d .
N52 N -0.5830(3) 1.0982(2) 0.1971(2) 0.0272(5) Uani 1 1 d .
C1 C 0.1883(3) 0.7432(2) 0.0885(2) 0.0216(5) Uani 1 1 d .
C2 C 0.1804(3) 0.7916(2) 0.1896(2) 0.0220(6) Uani 1 1 d .
H8 H 0.2649 0.7553 0.2286 0.026 Uiso 1 1 calc R
C3 C 0.0495(3) 0.8927(2) 0.2335(2) 0.0200(5) Uani 1 1 d .
C4 C -0.0736(3) 0.9452(2) 0.1758(2) 0.0204(5) Uani 1 1 d .
H9 H -0.1619 1.0157 0.2049 0.025 Uiso 1 1 calc R
C5 C -0.0689(3) 0.8957(2) 0.0761(2) 0.0197(5) Uani 1 1 d .
C6 C 0.0635(3) 0.7958(2) 0.0318(2) 0.0218(6) Uani 1 1 d .
H10 H 0.0692 0.7631 -0.0374 0.026 Uiso 1 1 calc R
C11 C 0.3284(4) 0.6314(3) 0.0429(2) 0.0260(6) Uani 1 1 d .
H11 H 0.3539 0.6333 -0.0359 0.031 Uiso 1 1 calc R
H12 H 0.4264 0.6277 0.0714 0.031 Uiso 1 1 calc R
C12 C 0.3094(4) 0.4670(3) 0.1592(2) 0.0281(6) Uani 1 1 d .
H13 H 0.3621 0.4848 0.2122 0.034 Uiso 1 1 calc R
C13 C 0.1836(4) 0.3867(3) 0.0730(3) 0.0319(7) Uani 1 1 d .
H14 H 0.1305 0.3357 0.0540 0.038 Uiso 1 1 calc R
C14 C 0.2080(4) 0.4750(3) 0.0142(2) 0.0300(7) Uani 1 1 d .
H15 H 0.1756 0.4976 -0.0523 0.036 Uiso 1 1 calc R
C31 C 0.0414(4) 0.9479(3) 0.3416(2) 0.0243(6) Uani 1 1 d .
H16 H 0.1497 0.9136 0.3623 0.029 Uiso 1 1 calc R
H17 H 0.0162 1.0346 0.3362 0.029 Uiso 1 1 calc R
C32 C -0.0568(4) 0.8390(3) 0.4906(2) 0.0249(6) Uani 1 1 d .
H18 H 0.0453 0.7765 0.4888 0.030 Uiso 1 1 calc R
C33 C -0.3092(4) 0.9502(3) 0.5335(3) 0.0347(7) Uani 1 1 d .
H19 H -0.4201 0.9806 0.5691 0.042 Uiso 1 1 calc R
C34 C -0.2425(4) 1.0007(3) 0.4517(2) 0.0314(7) Uani 1 1 d .
H20 H -0.2964 1.0713 0.4193 0.038 Uiso 1 1 calc R
C51 C -0.2037(3) 0.9530(3) 0.0143(2) 0.0235(6) Uani 1 1 d .
H21 H -0.1882 1.0237 -0.0190 0.028 Uiso 1 1 calc R
H22 H -0.1976 0.8960 -0.0437 0.028 Uiso 1 1 calc R
C52 C -0.4502(4) 1.0973(3) 0.1315(2) 0.0263(6) Uani 1 1 d .
H23 H -0.4194 1.1651 0.1199 0.032 Uiso 1 1 calc R
C53 C -0.5788(4) 0.9834(3) 0.1910(3) 0.0322(7) Uani 1 1 d .
H24 H -0.6589 0.9559 0.2300 0.039 Uiso 1 1 calc R
C54 C -0.4449(4) 0.9149(3) 0.1219(3) 0.0306(7) Uani 1 1 d .
H25 H -0.4132 0.8322 0.1036 0.037 Uiso 1 1 calc R
C101 C 0.3458(9) 0.3221(6) 0.6693(5) 0.096(2) Uani 1 1 d .
H26 H 0.4133 0.2365 0.6549 0.116 Uiso 1 1 calc R
H27 H 0.3336 0.3579 0.5996 0.116 Uiso 1 1 calc R
C102 C 0.1692(9) 0.3364(6) 0.7371(5) 0.101(2) Uani 1 1 d .
H28 H 0.1165 0.2960 0.6971 0.122 Uiso 1 1 calc R
H29 H 0.1017 0.4212 0.7497 0.122 Uiso 1 1 calc R
H30 H 0.1815 0.3008 0.8059 0.122 Uiso 1 1 calc R

loop_
_atom_site_aniso_label
_atom_site_aniso_U_11
_atom_site_aniso_U_22
_atom_site_aniso_U_33
_atom_site_aniso_U_23
_atom_site_aniso_U_13
_atom_site_aniso_U_12
Cd1 0.02268(12) 0.03215(13) 0.02033(12) 0.00572(8) -0.00104(8) -0.01174(9)
S1 0.0252(4) 0.0238(3) 0.0206(3) 0.0015(3) -0.0032(3) -0.0080(3)
O1 0.067(2) 0.063(2) 0.0552(18) -0.0284(15) 0.0093(16) -0.0314(18)
O2 0.0314(13) 0.0645(18) 0.0461(15) 0.0049(14) -0.0059(12) -0.0276(14)
O3 0.067(2) 0.091(2) 0.0408(17) -0.0244(17) 0.0050(15) -0.023(2)
O4 0.068(2) 0.0491(18) 0.0599(19) -0.0014(15) -0.0139(17) -0.0013(15)
O11 0.0230(11) 0.0377(12) 0.0325(12) -0.0024(9) -0.0047(9) -0.0098(9)
O12 0.0446(15) 0.075(2) 0.0248(13) -0.0132(12) -0.0016(11) -0.0113(14)
O13 0.0571(17) 0.0448(15) 0.0297(13) 0.0123(11) -0.0038(12) 0.0042(13)
O14 0.0320(14) 0.0352(14) 0.109(3) -0.0029(15) 0.0056(15) -0.0139(12)
N11 0.0228(12) 0.0192(11) 0.0224(12) 0.0010(9) -0.0001(9) -0.0047(9)
N12 0.0328(14) 0.0283(13) 0.0239(13) 0.0048(10) -0.0041(10) -0.0116(11)
N31 0.0222(12) 0.0285(12) 0.0160(11) 0.0030(9) -0.0029(9) -0.0120(10)
N32 0.0254(13) 0.0421(15) 0.0215(12) 0.0098(11) -0.0056(10) -0.0166(12)
N51 0.0182(11) 0.0256(12) 0.0216(12) 0.0016(9) -0.0030(9) -0.0082(10)
N52 0.0210(12) 0.0320(13) 0.0269(13) 0.0058(10) -0.0008(10) -0.0092(10)
C1 0.0213(13) 0.0185(13) 0.0240(14) 0.0025(11) 0.0012(11) -0.0087(11)
C2 0.0207(13) 0.0222(13) 0.0241(14) 0.0067(11) -0.0035(11) -0.0094(11)
C3 0.0210(13) 0.0229(13) 0.0181(13) 0.0019(10) -0.0003(10) -0.0118(11)
C4 0.0180(13) 0.0212(13) 0.0200(13) -0.0010(10) 0.0012(10) -0.0067(11)
C5 0.0188(13) 0.0219(13) 0.0185(13) 0.0018(10) -0.0011(10) -0.0085(11)
C6 0.0235(14) 0.0227(13) 0.0180(13) -0.0018(10) 0.0024(10) -0.0098(11)
C11 0.0206(14) 0.0217(14) 0.0330(16) 0.0022(12) 0.0014(12) -0.0074(11)
C12 0.0284(15) 0.0286(15) 0.0258(15) 0.0030(12) -0.0048(12) -0.0084(13)
C13 0.0380(18) 0.0279(16) 0.0342(17) 0.0069(13) -0.0112(14) -0.0150(14)
C14 0.0366(17) 0.0304(16) 0.0264(16) 0.0062(12) -0.0122(13) -0.0132(14)
C31 0.0266(15) 0.0327(15) 0.0185(14) 0.0012(11) -0.0014(11) -0.0180(13)
C32 0.0268(15) 0.0284(15) 0.0205(14) 0.0032(11) -0.0047(11) -0.0109(12)
C33 0.0211(15) 0.055(2) 0.0255(16) 0.0085(14) -0.0050(12) -0.0101(14)
C34 0.0222(15) 0.0428(18) 0.0233(15) 0.0063(13) -0.0049(12) -0.0042(13)
C51 0.0201(13) 0.0288(15) 0.0192(14) 0.0012(11) -0.0009(11) -0.0069(11)
C52 0.0240(14) 0.0255(14) 0.0274(15) 0.0060(12) -0.0022(12) -0.0077(12)
C53 0.0290(16) 0.0389(18) 0.0327(17) 0.0042(14) -0.0006(13) -0.0195(14)
C54 0.0321(17) 0.0283(16) 0.0352(17) -0.0005(13) -0.0055(13) -0.0159(13)
C101 0.133(6) 0.071(4) 0.086(4) 0.016(3) -0.034(4) -0.031(4)
C102 0.150(7) 0.098(5) 0.093(5) 0.041(4) -0.033(4) -0.084(5)

loop_
_atom_type_symbol
_atom_type_description
_atom_type_scat_dispersion_real
_atom_type_scat_dispersion_imag
_atom_type_scat_source
Cd Cd -0.8075 1.2024 'International Tables Vol C Tables 4.2.6.8 and 6.1.1.4'
S S 0.1246 0.1234 'International Tables Vol C Tables 4.2.6.8 and 6.1.1.4'
O O 0.0106 0.0060 'International Tables Vol C Tables 4.2.6.8 and 6.1.1.4'
N N 0.0061 0.0033 'International Tables Vol C Tables 4.2.6.8 and 6.1.1.4'
C C 0.0033 0.0016 'International Tables Vol C Tables 4.2.6.8 and 6.1.1.4'
H H 0.0000 0.0000 'International Tables Vol C Tables 4.2.6.8 and 6.1.1.4'

loop_
_geom_angle_atom_site_label_1
_geom_angle_atom_site_label_2
_geom_angle_atom_site_label_3
_geom_angle
_geom_angle_site_symmetry_1
_geom_angle_site_symmetry_3
N32 Cd1 N12 176.71(10) 2_566 .
N32 Cd1 N52 92.77(10) 2_566 1_645
N12 Cd1 N52 90.51(9) . 1_645
N32 Cd1 O2 89.85(9) 2_566 .
N12 Cd1 O2 89.77(10) . .
N52 Cd1 O2 93.59(10) 1_645 .
N32 Cd1 O11 89.98(9) 2_566 .
N12 Cd1 O11 89.99(9) . .
N52 Cd1 O11 93.55(9) 1_645 .
O2 Cd1 O11 172.86(9) . .
N32 Cd1 O1 90.17(12) 2_566 .
N12 Cd1 O1 86.54(11) . .
N52 Cd1 O1 176.46(10) 1_645 .
O2 Cd1 O1 84.45(11) . .
O11 Cd1 O1 88.41(10) . .
O13 S1 O14 109.99(19) . .
O13 S1 O12 109.34(17) . .
O14 S1 O12 108.11(19) . .
O13 S1 O11 110.31(15) . .
O14 S1 O11 108.71(15) . .
O12 S1 O11 110.35(15) . .
Cd1 O1 H1 144(4) . .
Cd1 O1 H2 95(4) . .
H1 O1 H2 122(5) . .
Cd1 O2 H3 115(3) . .
Cd1 O2 H4 117(3) . .
H3 O2 H4 113(5) . .
H5 O3 H6 107(3) . .
C101 O4 H7 157(4) . .
S1 O11 Cd1 128.88(13) . .
C12 N11 C14 107.3(2) . .
C12 N11 C11 126.4(3) . .
C14 N11 C11 125.9(2) . .
C12 N12 C13 105.3(2) . .
C12 N12 Cd1 128.8(2) . .
C13 N12 Cd1 125.6(2) . .
C32 N31 C34 107.5(2) . .
C32 N31 C31 126.3(3) . .
C34 N31 C31 126.2(2) . .
C32 N32 C33 105.7(3) . .
C32 N32 Cd1 128.2(2) . 2_566
C33 N32 Cd1 125.5(2) . 2_566
C52 N51 C54 107.0(3) . .
C52 N51 C51 126.4(2) . .
C54 N51 C51 126.1(3) . .
C52 N52 C53 105.1(3) . .
C52 N52 Cd1 126.0(2) . 1_465
C53 N52 Cd1 128.9(2) . 1_465
C2 C1 C6 119.9(3) . .
C2 C1 C11 119.8(3) . .
C6 C1 C11 120.3(3) . .
C3 C2 C1 120.2(3) . .
C3 C2 H8 119.9 . .
C1 C2 H8 119.9 . .
C2 C3 C4 119.5(3) . .
C2 C3 C31 120.8(2) . .
C4 C3 C31 119.7(3) . .
C5 C4 C3 120.7(3) . .
C5 C4 H9 119.6 . .
C3 C4 H9 119.6 . .
C6 C5 C4 119.5(2) . .
C6 C5 C51 120.1(2) . .
C4 C5 C51 120.3(2) . .
C5 C6 C1 120.2(3) . .
C5 C6 H10 119.9 . .
C1 C6 H10 119.9 . .
N11 C11 C1 111.1(2) . .
N11 C11 H11 109.4 . .
C1 C11 H11 109.4 . .
N11 C11 H12 109.4 . .
C1 C11 H12 109.4 . .
H11 C11 H12 108.0 . .
N12 C12 N11 111.7(3) . .
N12 C12 H13 124.2 . .
N11 C12 H13 124.2 . .
C14 C13 N12 109.6(3) . .
C14 C13 H14 125.2 . .
N12 C13 H14 125.2 . .
C13 C14 N11 106.0(3) . .
C13 C14 H15 127.0 . .
N11 C14 H15 127.0 . .
N31 C31 C3 113.0(2) . .
N31 C31 H16 109.0 . .
C3 C31 H16 109.0 . .
N31 C31 H17 109.0 . .
C3 C31 H17 109.0 . .
H16 C31 H17 107.8 . .
N32 C32 N31 111.1(3) . .
N32 C32 H18 124.4 . .
N31 C32 H18 124.4 . .
C34 C33 N32 109.7(3) . .
C34 C33 H19 125.1 . .
N32 C33 H19 125.1 . .
C33 C34 N31 105.9(3) . .
C33 C34 H20 127.0 . .
N31 C34 H20 127.0 . .
N51 C51 C5 111.5(2) . .
N51 C51 H21 109.3 . .
C5 C51 H21 109.3 . .
N51 C51 H22 109.3 . .
C5 C51 H22 109.3 . .
H21 C51 H22 108.0 . .
N52 C52 N51 111.7(3) . .
N52 C52 H23 124.2 . .
N51 C52 H23 124.2 . .
C54 C53 N52 110.3(3) . .
C54 C53 H24 124.9 . .
N52 C53 H24 124.9 . .
C53 C54 N51 105.9(3) . .
C53 C54 H25 127.0 . .
N51 C54 H25 127.0 . .
O4 C101 C102 110.4(5) . .
O4 C101 H26 109.6 . .
C102 C101 H26 109.6 . .
O4 C101 H27 109.6 . .
C102 C101 H27 109.6 . .
H26 C101 H27 108.1 . .
C101 C102 H28 109.5 . .
C101 C102 H29 109.5 . .
H28 C102 H29 109.5 . .
C101 C102 H30 109.5 . .
H28 C102 H30 109.5 . .
H29 C102 H30 109.5 . .

loop_
_geom_bond_atom_site_label_1
_geom_bond_atom_site_label_2
_geom_bond_distance
_geom_bond_site_symmetry_2
Cd1 N32 2.274(2) 2_566
Cd1 N12 2.278(3) .
Cd1 N52 2.321(3) 1_645
Cd1 O2 2.338(3) .
Cd1 O11 2.344(2) .
Cd1 O1 2.368(3) .
S1 O13 1.451(2) .
S1 O14 1.465(3) .
S1 O12 1.466(3) .
S1 O11 1.477(2) .
O1 H1 0.82(4) .
O1 H2 0.86(4) .
O2 H3 0.825(19) .
O2 H4 0.808(19) .
O3 H5 0.847(19) .
O3 H6 0.84(4) .
O4 C101 1.518(7) .
O4 H7 0.82(6) .
N11 C12 1.336(4) .
N11 C14 1.370(4) .
N11 C11 1.464(4) .
N12 C12 1.316(4) .
N12 C13 1.377(4) .
N31 C32 1.344(4) .
N31 C34 1.367(4) .
N31 C31 1.464(3) .
N32 C32 1.315(4) .
N32 C33 1.373(4) .
N32 Cd1 2.274(2) 2_566
N51 C52 1.339(4) .
N51 C54 1.371(4) .
N51 C51 1.455(4) .
N52 C52 1.317(4) .
N52 C53 1.369(4) .
N52 Cd1 2.321(3) 1_465
C1 C2 1.392(4) .
C1 C6 1.394(4) .
C1 C11 1.506(4) .
C2 C3 1.386(4) .
C2 H8 0.9500 .
C3 C4 1.392(4) .
C3 C31 1.506(4) .
C4 C5 1.390(4) .
C4 H9 0.9500 .
C5 C6 1.386(4) .
C5 C51 1.510(4) .
C6 H10 0.9500 .
C11 H11 0.9900 .
C11 H12 0.9900 .
C12 H13 0.9500 .
C13 C14 1.355(4) .
C13 H14 0.9500 .
C14 H15 0.9500 .
C31 H16 0.9900 .
C31 H17 0.9900 .
C32 H18 0.9500 .
C33 C34 1.355(4) .
C33 H19 0.9500 .
C34 H20 0.9500 .
C51 H21 0.9900 .
C51 H22 0.9900 .
C52 H23 0.9500 .
C53 C54 1.347(5) .
C53 H24 0.9500 .
C54 H25 0.9500 .
C101 C102 1.606(9) .
C101 H26 0.9900 .
C101 H27 0.9900 .
C102 H28 0.9800 .
C102 H29 0.9800 .
C102 H30 0.9800 .

loop_
_geom_torsion_atom_site_label_1
_geom_torsion_atom_site_label_2
_geom_torsion_atom_site_label_3
_geom_torsion_atom_site_label_4
_geom_torsion
_geom_torsion_site_symmetry_1
O13 S1 O11 Cd1 101.1(2) .
O14 S1 O11 Cd1 -138.2(2) .
O12 S1 O11 Cd1 -19.8(2) .
N32 Cd1 O11 S1 83.51(18) 2_566
N12 Cd1 O11 S1 -93.20(18) .
N52 Cd1 O11 S1 176.29(17) 1_645
O1 Cd1 O11 S1 -6.66(18) .
N52 Cd1 N12 C12 -111.6(3) 1_645
O2 Cd1 N12 C12 -18.1(3) .
O11 Cd1 N12 C12 154.8(3) .
O1 Cd1 N12 C12 66.4(3) .
N52 Cd1 N12 C13 74.7(3) 1_645
O2 Cd1 N12 C13 168.3(3) .
O11 Cd1 N12 C13 -18.8(3) .
O1 Cd1 N12 C13 -107.2(3) .
C6 C1 C2 C3 -0.6(4) .
C11 C1 C2 C3 -178.2(2) .
C1 C2 C3 C4 0.0(4) .
C1 C2 C3 C31 -178.4(2) .
C2 C3 C4 C5 1.7(4) .
C31 C3 C4 C5 -179.9(2) .
C3 C4 C5 C6 -2.8(4) .
C3 C4 C5 C51 179.6(2) .
C4 C5 C6 C1 2.1(4) .
C51 C5 C6 C1 179.7(2) .
C2 C1 C6 C5 -0.4(4) .
C11 C1 C6 C5 177.2(2) .
C12 N11 C11 C1 -86.7(3) .
C14 N11 C11 C1 85.7(4) .
C2 C1 C11 N11 91.3(3) .
C6 C1 C11 N11 -86.3(3) .
C13 N12 C12 N11 0.0(4) .
Cd1 N12 C12 N11 -174.67(19) .
C14 N11 C12 N12 0.2(4) .
C11 N11 C12 N12 173.8(3) .
C12 N12 C13 C14 -0.2(4) .
Cd1 N12 C13 C14 174.7(2) .
N12 C13 C14 N11 0.3(4) .
C12 N11 C14 C13 -0.3(4) .
C11 N11 C14 C13 -174.0(3) .
C32 N31 C31 C3 92.2(3) .
C34 N31 C31 C3 -88.3(4) .
C2 C3 C31 N31 -107.8(3) .
C4 C3 C31 N31 73.8(3) .
C33 N32 C32 N31 -0.3(3) .
Cd1 N32 C32 N31 -172.13(19) 2_566
C34 N31 C32 N32 0.1(3) .
C31 N31 C32 N32 179.6(3) .
C32 N32 C33 C34 0.4(4) .
Cd1 N32 C33 C34 172.6(2) 2_566
N32 C33 C34 N31 -0.4(4) .
C32 N31 C34 C33 0.2(4) .
C31 N31 C34 C33 -179.3(3) .
C52 N51 C51 C5 95.2(3) .
C54 N51 C51 C5 -75.9(3) .
C6 C5 C51 N51 138.8(3) .
C4 C5 C51 N51 -43.6(4) .
C53 N52 C52 N51 0.9(3) .
Cd1 N52 C52 N51 179.83(17) 1_465
C54 N51 C52 N52 -1.2(3) .
C51 N51 C52 N52 -173.6(2) .
C52 N52 C53 C54 -0.3(4) .
Cd1 N52 C53 C54 -179.2(2) 1_465
N52 C53 C54 N51 -0.3(4) .
C52 N51 C54 C53 0.9(3) .
C51 N51 C54 C53 173.4(3) .
